data_4519301
loop_
_publ_author_name
'He, Qiyuan'
'Yamazaki, Ken'
'Ano, Yusuke'
'Chatani, Naoto'

_publ_section_title
;
 Palladium-Catalyzed Site-Selective [5 + 1] Annulation of Aromatic Amides
 with Alkenes: Acceleration of \b-Hydride Elimination by Maleic Anhydride
 from Palladacycle
;
_journal_issue 2
_journal_name_full 'ACS Catalysis'
_journal_page_first 1595
_journal_page_last 1600
_journal_paper_doi 10.1021/acscatal.1c05675
_journal_volume 12
_journal_year 2022
_chemical_formula_moiety '2(C20 H19 N O4 S)'
_chemical_formula_sum 'C40 H38 N2 O8 S2'
_chemical_formula_weight 738.84
_space_group_crystal_system monoclinic
_space_group_IT_number 14
_space_group_name_Hall '-P 2ybc'
_space_group_name_H-M_alt 'P 1 21/c 1'
_atom_sites_solution_hydrogens geom
_atom_sites_solution_primary dual
_audit_creation_date 2021-05-13
_audit_creation_method
;
Olex2 1.3
(compiled 2020.11.12 svn.r5f609507 for OlexSys, GUI svn.r6272)
;
_cell_angle_alpha 90
_cell_angle_beta 96.6820(10)
_cell_angle_gamma 90
_cell_formula_units_Z 4
_cell_length_a 14.4266(2)
_cell_length_b 7.40710(10)
_cell_length_c 33.2757(6)
_cell_measurement_reflns_used 10980
_cell_measurement_temperature 123
_cell_measurement_theta_max 67.7280
_cell_measurement_theta_min 3.8210
_cell_volume 3531.66(9)
_computing_cell_refinement 'CrysAlisPro 1.171.40.43a (Rigaku OD, 2019)'
_computing_data_collection 'CrysAlisPro 1.171.40.43a (Rigaku OD, 2019)'
_computing_data_reduction 'CrysAlisPro 1.171.40.43a (Rigaku OD, 2019)'
_computing_molecular_graphics 'Olex2 1.3 (Dolomanov et al., 2009)'
_computing_publication_material 'Olex2 1.3 (Dolomanov et al., 2009)'
_computing_structure_refinement 'SHELXL 2017/1 (Sheldrick, 2015)'
_computing_structure_solution 'ShelXT (Sheldrick, 2015)'
_diffrn_ambient_temperature 123
_diffrn_detector 'CCD plate'
_diffrn_detector_area_resol_mean 10.0000
_diffrn_detector_type HyPix
_diffrn_measured_fraction_theta_full 0.998
_diffrn_measured_fraction_theta_max 0.995
_diffrn_measurement_details
;
List of Runs (angles in degrees, time in seconds):

  # Type    Start    End  Width  t~exp~   \w     \q     \k     \f   Frames
--------------------------------------------------------------------------
  1  \w    -22.00  33.00   0.50    0.29    --    0.00 -99.00 -60.00  110
  2  \w     28.00  53.00   0.50    0.29    --    0.00-144.00-135.00   50
  3  \w     51.00  76.00   0.50    1.16    --   57.38-144.00-135.00   50
  4  \w     51.00  76.00   0.50    1.16    --   96.50-144.00-135.00   50
  5  \w     18.00  43.00   0.50    0.29    --    0.00-126.00  33.00   50
  6  \w    -58.00 -32.00   0.50    1.16    -- -106.00  63.00-150.00   52
  7  \w    -76.00 -19.00   0.50    1.16    -- -106.00  63.00 -90.00  114
  8  \w    -77.00 -43.00   0.50    1.16    -- -106.00  63.00 -60.00   68
  9  \w    -92.00 -66.00   0.50    1.16    -- -106.00 111.00-120.00   52
 10  \w   -100.00 -74.00   0.50    1.16    -- -106.00 111.00-180.00   52
 11  \w   -101.00 -72.00   0.50    1.16    --  -57.38 144.00 -81.00   58
 12  \w   -125.00 -99.00   0.50    1.16    -- -106.00 144.00 -81.00   52
 13  \w   -110.00 -85.00   0.50    1.16    -- -106.00 111.00 -30.00   50
 14  \w   -103.00 -17.00   0.50    1.16    -- -106.00  99.00   0.70  172
 15  \w    -79.00 -36.00   0.50    1.16    -- -106.00 178.00  60.00   86
 16  \w    -61.00 -20.00   0.50    1.16    -- -106.00 131.00 145.41   82
 17  \w    -66.00 -40.00   0.50    1.16    -- -106.00 130.00 162.42   52
 18  \w    -69.00 -43.00   0.50    1.16    -- -106.00  77.00 150.00   52
 19  \w    -88.00 -63.00   0.50    1.16    --  -57.38 126.00 110.00   50
 20  \w    -66.00 -41.00   0.50    0.29    --    0.00 126.00 110.00   50
 21  \w   -101.00 -37.00   0.50    0.29    --    0.00 178.00 -30.00  128
 22  \w     45.00  70.00   0.50    0.29    --    0.00 178.00  60.00   50
 23  \w     46.00  84.00   0.50    0.29    --    0.00 178.00  90.00   76
 24  \w     83.00 108.00   0.50    1.16    --   57.38 126.00 110.00   50
 25  \w    106.00 132.00   0.50    1.16    --   96.50 126.00 110.00   52
 26  \w    108.00 155.00   0.50    1.16    --   96.50 111.00   0.00   94
 27  \w     77.00 102.00   0.50    1.16    --   57.38 144.00 -81.00   50
 28  \w     40.00  88.00   0.50    0.29    --    0.00 178.00-120.00   96
 29  \w    -92.00 -67.00   0.50    1.16    -- -106.00 126.00 110.00   50
 30  \w    -93.00 -67.00   0.50    1.16    -- -106.00 111.00 150.00   52
 31  \w   -109.00 -17.00   0.50    1.16    -- -106.00  77.00 120.00  184
 32  \w    -96.00 -71.00   0.50    1.16    -- -106.00 -50.00  60.00   50
 33  \w   -131.00-106.00   0.50    1.16    --  -57.38-126.00  33.00   50
 34  \w   -144.00 -80.00   0.50    1.16    --  -57.38 -94.00 120.00  128
 35  \w   -140.00-104.00   0.50    1.16    --  -57.38 -94.00   0.00   72
 36  \w   -139.00 -28.00   0.50    1.16    --  -57.38 -61.00  30.00  222
 37  \w   -121.00 -96.00   0.50    1.16    -- -106.00  63.00-150.00   50
 38  \w   -141.00-115.00   0.50    1.16    -- -106.00  63.00 -60.00   52
 39  \w   -147.00-121.00   0.50    1.16    -- -106.00  50.00   0.00   52
 40  \w   -117.00 -10.00   0.50    1.16    --  -57.38 125.00 150.00  214
 41  \w   -117.00 -92.00   0.50    1.16    -- -106.00 130.00 162.42   50
 42  \w   -121.00 -75.00   0.50    1.16    -- -106.00 131.00 145.41   92
 43  \w   -137.00-111.00   0.50    1.16    -- -106.00  77.00 150.00   52
 44  \w   -152.00-126.00   0.50    1.16    -- -106.00 178.00 120.00   52
 45  \w   -134.00-109.00   0.50    1.16    -- -106.00 178.00  60.00   50
 46  \w   -155.00-130.00   0.50    1.16    -- -106.00 -50.00  60.00   50
 47  \w   -175.00-122.00   0.50    1.16    -- -106.00 -63.00  30.00  106
 48  \w   -132.00-106.00   0.50    1.16    -- -106.00 -91.00 -60.00   52
 49  \w   -149.00 -58.00   0.50    1.16    -- -106.00-144.00-135.00  182
 50  \w   -101.00 -76.00   0.50    1.16    -- -106.00 -91.00-180.00   50
 51  \w   -132.00-106.00   0.50    1.16    -- -106.00 -91.00-180.00   52
 52  \w   -154.00 -81.00   0.50    1.16    --  -57.38 -94.00-180.00  146
 53  \w   -154.00 -72.00   0.50    1.16    -- -106.00 -63.00 -60.00  164
 54  \w   -172.00 -78.00   0.50    1.16    -- -106.00-111.00 -90.00  188
 55  \w   -172.00-146.00   0.50    1.16    -- -106.00 -91.00 -60.00   52
 56  \w   -172.00-141.00   0.50    1.16    -- -106.00-111.00  60.00   62
;
_diffrn_measurement_device 'four-circle diffractometer'
_diffrn_measurement_device_type 'XtaLAB Synergy, Single source at offset/far, HyPix'
_diffrn_measurement_method '\w scans'
_diffrn_orient_matrix_type 'CrysAlisPro convention (1999,Acta A55,543-557)'
_diffrn_orient_matrix_UB_11 -0.0131732000
_diffrn_orient_matrix_UB_12 -0.0660546000
_diffrn_orient_matrix_UB_13 0.0428714000
_diffrn_orient_matrix_UB_21 0.0117465000
_diffrn_orient_matrix_UB_22 -0.1967237000
_diffrn_orient_matrix_UB_23 -0.0135443000
_diffrn_orient_matrix_UB_31 0.1060661000
_diffrn_orient_matrix_UB_32 0.0135649000
_diffrn_orient_matrix_UB_33 0.0123062000
_diffrn_radiation_monochromator mirror
_diffrn_radiation_probe x-ray
_diffrn_radiation_type 'Cu K\a'
_diffrn_radiation_wavelength 1.54184
_diffrn_reflns_av_R_equivalents 0.0323
_diffrn_reflns_av_unetI/netI 0.0292
_diffrn_reflns_Laue_measured_fraction_full 0.998
_diffrn_reflns_Laue_measured_fraction_max 0.995
_diffrn_reflns_limit_h_max 17
_diffrn_reflns_limit_h_min -15
_diffrn_reflns_limit_k_max 8
_diffrn_reflns_limit_k_min -8
_diffrn_reflns_limit_l_max 40
_diffrn_reflns_limit_l_min -39
_diffrn_reflns_number 26810
_diffrn_reflns_point_group_measured_fraction_full 0.998
_diffrn_reflns_point_group_measured_fraction_max 0.995
_diffrn_reflns_theta_full 67.684
_diffrn_reflns_theta_max 68.048
_diffrn_reflns_theta_min 3.841
_diffrn_source 'micro-focus sealed X-ray tube'
_diffrn_source_type 'PhotonJet (Cu) X-ray Source'
_exptl_absorpt_coefficient_mu 1.851
_exptl_absorpt_correction_T_max 1.00000
_exptl_absorpt_correction_T_min 0.93942
_exptl_absorpt_correction_type multi-scan
_exptl_absorpt_process_details
;
CrysAlisPro 1.171.40.43a (Rigaku Oxford Diffraction, 2019)
Empirical absorption correction using spherical harmonics,
 implemented in SCALE3 ABSPACK scaling algorithm.
;
_exptl_crystal_colour colourless
_exptl_crystal_colour_primary colourless
_exptl_crystal_density_diffrn 1.390
_exptl_crystal_description block
_exptl_crystal_F_000 1552
_exptl_crystal_size_max 0.133
_exptl_crystal_size_mid 0.094
_exptl_crystal_size_min 0.063
_refine_diff_density_max 0.578
_refine_diff_density_min -0.381
_refine_diff_density_rms 0.049
_refine_ls_extinction_method none
_refine_ls_goodness_of_fit_ref 1.052
_refine_ls_hydrogen_treatment constr
_refine_ls_matrix_type full
_refine_ls_number_parameters 475
_refine_ls_number_reflns 6396
_refine_ls_number_restraints 0
_refine_ls_restrained_S_all 1.052
_refine_ls_R_factor_all 0.0434
_refine_ls_R_factor_gt 0.0400
_refine_ls_shift/su_max 0.000
_refine_ls_shift/su_mean 0.000
_refine_ls_structure_factor_coef Fsqd
_refine_ls_weighting_details 'w=1/[\s^2^(Fo^2^)+(0.0538P)^2^+2.3466P] where P=(Fo^2^+2Fc^2^)/3'
_refine_ls_weighting_scheme calc
_refine_ls_wR_factor_gt 0.1062
_refine_ls_wR_factor_ref 0.1090
_reflns_Friedel_coverage 0.000
_reflns_number_gt 5849
_reflns_number_total 6396
_reflns_threshold_expression 'I > 2\s(I)'
_cod_data_source_file cs1c05675_si_002.cif
_cod_data_source_block exp_1545
_cod_database_code 4519301
_shelx_shelxl_version_number 2017/1
_chemical_oxdiff_formula 'C20 H19 N1 O4 S1'
_shelx_space_group_comment
;
The symmetry employed for this shelxl refinement is uniquely defined
by the following loop, which should always be used as a source of
symmetry information in preference to the above space-group names.
They are only intended as comments.
;
_diffrn_oxdiff_ac3_digest_frames
;
01a44a2c8fcb5f7cf3069fce970ee5ec0c00046fa94
;
_reflns_odcompleteness_completeness 88.84
_reflns_odcompleteness_iscentric 1
_reflns_odcompleteness_theta 74.33
_olex2_refinement_description
;
1. Fixed Uiso
 At 1.2 times of:
  All C(H) groups, All C(H,H) groups
 At 1.5 times of:
  All C(H,H,H) groups
2.a Secondary CH2 refined with riding coordinates:
 C45(H45a,H45b), C19(H19a,H19b)
2.b Aromatic/amide H refined with riding coordinates:
 C3(H3), C29(H29), C38(H38), C15(H15), C41(H41), C6(H6), C8(H8), C12(H12),
 C34(H34), C14(H14), C7(H7), C33(H33), C32(H32), C39(H39), C40(H40), C13(H13)
2.c Idealised Me refined as rotating group:
 C25(H25a,H25b,H25c), C51(H51a,H51b,H51c), C18(H18a,H18b,H18c), C48(H48a,H48b,
 H48c), C22(H22a,H22b,H22c), C44(H44a,H44b,H44c)
;
_olex2_submission_special_instructions 'No special instructions were received'
_oxdiff_exptl_absorpt_empirical_details
;
Empirical correction (ABSPACK) includes:
- Absorption correction using spherical harmonics
- Frame scaling
;
_oxdiff_exptl_absorpt_empirical_full_max 1.527
_oxdiff_exptl_absorpt_empirical_full_min 0.765

loop_
_space_group_symop_operation_xyz
'x, y, z'
'-x, y+1/2, -z+1/2'
'-x, -y, -z'
'x, -y-1/2, z-1/2'

loop_
_atom_site_label
_atom_site_type_symbol
_atom_site_fract_x
_atom_site_fract_y
_atom_site_fract_z
_atom_site_U_iso_or_equiv
_atom_site_adp_type
_atom_site_occupancy
_atom_site_site_symmetry_order
_atom_site_calc_flag
_atom_site_refinement_flags_posn
_atom_site_refinement_flags_adp
_atom_site_refinement_flags_occupancy
_atom_site_disorder_assembly
_atom_site_disorder_group
S17 S 0.44690(3) 0.54889(6) 0.22544(2) 0.02638(12) Uani 1 1 d . . . . .
S43 S 0.08241(3) 0.42529(6) 0.34886(2) 0.02751(12) Uani 1 1 d . . . . .
O24 O 0.33668(9) 0.31538(17) 0.04040(4) 0.0248(3) Uani 1 1 d . . . . .
O47 O 0.38679(9) 0.76235(19) 0.37663(4) 0.0275(3) Uani 1 1 d . . . . .
O50 O 0.12830(9) 0.70620(18) 0.54615(4) 0.0275(3) Uani 1 1 d . . . . .
O26 O 0.32510(9) 0.92750(17) 0.15587(4) 0.0275(3) Uani 1 1 d . . . . .
O52 O 0.16224(9) 0.10424(17) 0.42980(4) 0.0292(3) Uani 1 1 d . . . . .
O21 O 0.08293(9) 0.42256(18) 0.15327(4) 0.0307(3) Uani 1 1 d . . . . .
O49 O 0.41332(9) 0.6558(2) 0.44026(4) 0.0327(3) Uani 1 1 d . . . . .
O23 O 0.09549(10) 0.2830(2) 0.21340(4) 0.0412(4) Uani 1 1 d . . . . .
N1 N 0.28559(10) 0.63426(19) 0.16646(4) 0.0203(3) Uani 1 1 d . . . . .
N27 N 0.21016(10) 0.3950(2) 0.42346(4) 0.0226(3) Uani 1 1 d . . . . .
C4 C 0.32659(11) 0.5396(2) 0.08948(5) 0.0195(3) Uani 1 1 d . . . . .
C5 C 0.35130(11) 0.4923(2) 0.05084(5) 0.0217(4) Uani 1 1 d . . . . .
C3 C 0.29080(11) 0.4086(2) 0.11560(5) 0.0211(4) Uani 1 1 d . . . . .
H3 H 0.280653 0.290514 0.106651 0.025 Uiso 1 1 calc R . . . .
C35 C 0.13377(11) 0.3097(2) 0.48226(5) 0.0217(4) Uani 1 1 d . . . . .
C9 C 0.33937(11) 0.7191(2) 0.10246(5) 0.0207(4) Uani 1 1 d . . . . .
C10 C 0.31689(11) 0.7726(2) 0.14259(5) 0.0211(4) Uani 1 1 d . . . . .
C30 C 0.14431(11) 0.4883(2) 0.49633(5) 0.0217(4) Uani 1 1 d . . . . .
C31 C 0.11333(12) 0.5314(3) 0.53419(5) 0.0238(4) Uani 1 1 d . . . . .
C2 C 0.27189(12) 0.4551(2) 0.15279(5) 0.0211(4) Uani 1 1 d . . . . .
C29 C 0.18449(11) 0.6212(2) 0.47220(5) 0.0219(4) Uani 1 1 d . . . . .
H29 H 0.189246 0.740309 0.481031 0.026 Uiso 1 1 calc R . . . .
C11 C 0.27208(12) 0.6835(2) 0.20738(5) 0.0220(4) Uani 1 1 d . . . . .
C46 C 0.36019(12) 0.7032(2) 0.41153(5) 0.0224(4) Uani 1 1 d . . . . .
C36 C 0.16776(12) 0.2585(2) 0.44384(5) 0.0225(4) Uani 1 1 d . . . . .
C38 C 0.34485(12) 0.2845(3) 0.39145(6) 0.0272(4) Uani 1 1 d . . . . .
H38 H 0.379322 0.277467 0.416814 0.033 Uiso 1 1 calc R . . . .
C15 C 0.33084(13) 0.7026(2) 0.27789(5) 0.0246(4) Uani 1 1 d . . . . .
H15 H 0.376920 0.678550 0.299156 0.030 Uiso 1 1 calc R . . . .
C41 C 0.23789(13) 0.2882(3) 0.31603(6) 0.0284(4) Uani 1 1 d . . . . .
H41 H 0.202066 0.284839 0.290934 0.034 Uiso 1 1 calc R . . . .
C28 C 0.21542(12) 0.5755(2) 0.43690(5) 0.0217(4) Uani 1 1 d . . . . .
C45 C 0.25498(12) 0.7104(2) 0.40996(5) 0.0226(4) Uani 1 1 d . . . . .
H45A H 0.236964 0.830613 0.417645 0.027 Uiso 1 1 calc R . . . .
H45B H 0.227706 0.689778 0.382303 0.027 Uiso 1 1 calc R . . . .
C16 C 0.34375(12) 0.6509(2) 0.23856(5) 0.0222(4) Uani 1 1 d . . . . .
C20 C 0.13091(13) 0.3409(2) 0.18507(5) 0.0260(4) Uani 1 1 d . . . . .
C6 C 0.38869(12) 0.6196(3) 0.02721(5) 0.0252(4) Uani 1 1 d . . . . .
H6 H 0.406037 0.587233 0.002142 0.030 Uiso 1 1 calc R . . . .
C19 C 0.23370(13) 0.3231(2) 0.18088(5) 0.0243(4) Uani 1 1 d . . . . .
H19A H 0.268393 0.336369 0.207485 0.029 Uiso 1 1 calc R . . . .
H19B H 0.245037 0.201952 0.171497 0.029 Uiso 1 1 calc R . . . .
C8 C 0.37545(12) 0.8488(3) 0.07780(6) 0.0253(4) Uani 1 1 d . . . . .
H8 H 0.382234 0.968085 0.086377 0.030 Uiso 1 1 calc R . . . .
C37 C 0.25207(13) 0.3419(2) 0.38763(6) 0.0247(4) Uani 1 1 d . . . . .
C25 C 0.36555(13) 0.2600(3) 0.00282(5) 0.0276(4) Uani 1 1 d . . . . .
H25A H 0.336799 0.335925 -0.018459 0.041 Uiso 1 1 calc GR . . . .
H25B H 0.347141 0.136933 -0.002522 0.041 Uiso 1 1 calc GR . . . .
H25C H 0.432188 0.269665 0.004097 0.041 Uiso 1 1 calc GR . . . .
C42 C 0.19792(12) 0.3446(2) 0.35004(6) 0.0252(4) Uani 1 1 d . . . . .
C12 C 0.19071(13) 0.7686(3) 0.21503(6) 0.0279(4) Uani 1 1 d . . . . .
H12 H 0.143551 0.789212 0.194004 0.033 Uiso 1 1 calc R . . . .
C34 C 0.09265(12) 0.1777(3) 0.50462(6) 0.0270(4) Uani 1 1 d . . . . .
H34 H 0.086980 0.059378 0.495303 0.032 Uiso 1 1 calc R . . . .
C14 C 0.24946(14) 0.7897(3) 0.28531(6) 0.0287(4) Uani 1 1 d . . . . .
H14 H 0.241885 0.825826 0.311494 0.034 Uiso 1 1 calc R . . . .
C7 C 0.40064(13) 0.7983(3) 0.04095(6) 0.0278(4) Uani 1 1 d . . . . .
H7 H 0.425973 0.883463 0.024838 0.033 Uiso 1 1 calc R . . . .
C33 C 0.06080(13) 0.2254(3) 0.54050(6) 0.0307(4) Uani 1 1 d . . . . .
H33 H 0.031645 0.139218 0.555018 0.037 Uiso 1 1 calc R . . . .
C32 C 0.07153(13) 0.4018(3) 0.55559(6) 0.0286(4) Uani 1 1 d . . . . .
H32 H 0.050348 0.431318 0.580109 0.034 Uiso 1 1 calc R . . . .
C51 C 0.09942(13) 0.7564(3) 0.58420(6) 0.0301(4) Uani 1 1 d . . . . .
H51A H 0.032735 0.747455 0.582795 0.045 Uiso 1 1 calc GR . . . .
H51B H 0.118349 0.878359 0.590483 0.045 Uiso 1 1 calc GR . . . .
H51C H 0.127750 0.677016 0.604901 0.045 Uiso 1 1 calc GR . . . .
C18 C 0.52153(13) 0.5430(3) 0.27275(6) 0.0299(4) Uani 1 1 d . . . . .
H18A H 0.580817 0.492060 0.268515 0.045 Uiso 1 1 calc GR . . . .
H18B H 0.493092 0.470262 0.291821 0.045 Uiso 1 1 calc GR . . . .
H18C H 0.530463 0.663421 0.283132 0.045 Uiso 1 1 calc GR . . . .
C39 C 0.38525(14) 0.2380(3) 0.35681(6) 0.0321(4) Uani 1 1 d . . . . .
H39 H 0.448183 0.207751 0.358702 0.038 Uiso 1 1 calc R . . . .
C40 C 0.33111(14) 0.2369(3) 0.31948(6) 0.0330(4) Uani 1 1 d . . . . .
H40 H 0.357520 0.201415 0.296529 0.040 Uiso 1 1 calc R . . . .
C13 C 0.17920(14) 0.8234(3) 0.25406(6) 0.0321(4) Uani 1 1 d . . . . .
H13 H 0.124871 0.882289 0.259211 0.038 Uiso 1 1 calc R . . . .
C48 C 0.48655(13) 0.7695(3) 0.37488(6) 0.0384(5) Uani 1 1 d . . . . .
H48A H 0.499497 0.847680 0.353215 0.058 Uiso 1 1 calc GR . . . .
H48B H 0.509316 0.650389 0.370232 0.058 Uiso 1 1 calc GR . . . .
H48C H 0.516960 0.815049 0.400033 0.058 Uiso 1 1 calc GR . . . .
C22 C -0.01715(14) 0.4371(3) 0.15424(7) 0.0379(5) Uani 1 1 d . . . . .
H22A H -0.044951 0.494676 0.129933 0.057 Uiso 1 1 calc GR . . . .
H22B H -0.029373 0.507470 0.177264 0.057 Uiso 1 1 calc GR . . . .
H22C H -0.043298 0.318622 0.156155 0.057 Uiso 1 1 calc GR . . . .
C44 C 0.04537(15) 0.4382(3) 0.29541(6) 0.0357(5) Uani 1 1 d . . . . .
H44A H 0.090913 0.503724 0.282377 0.054 Uiso 1 1 calc GR . . . .
H44B H -0.013625 0.499302 0.290968 0.054 Uiso 1 1 calc GR . . . .
H44C H 0.039049 0.318523 0.284367 0.054 Uiso 1 1 calc GR . . . .

loop_
_atom_site_aniso_label
_atom_site_aniso_U_11
_atom_site_aniso_U_22
_atom_site_aniso_U_33
_atom_site_aniso_U_23
_atom_site_aniso_U_13
_atom_site_aniso_U_12
S17 0.0264(2) 0.0259(2) 0.0265(2) -0.00311(18) 0.00168(17) 0.00485(17)
S43 0.0256(2) 0.0304(3) 0.0265(2) -0.00127(18) 0.00305(17) 0.00239(17)
O24 0.0310(6) 0.0225(6) 0.0217(6) -0.0052(5) 0.0066(5) -0.0018(5)
O47 0.0252(6) 0.0361(7) 0.0216(6) 0.0029(5) 0.0037(5) -0.0045(5)
O50 0.0302(6) 0.0293(7) 0.0246(7) -0.0081(5) 0.0095(5) -0.0041(5)
O26 0.0379(7) 0.0180(7) 0.0266(7) -0.0033(5) 0.0040(5) -0.0012(5)
O52 0.0383(7) 0.0194(7) 0.0306(7) -0.0037(5) 0.0067(6) -0.0025(5)
O21 0.0292(7) 0.0301(7) 0.0340(7) 0.0074(6) 0.0084(5) 0.0008(5)
O49 0.0310(7) 0.0436(8) 0.0228(7) 0.0030(6) -0.0004(5) -0.0027(6)
O23 0.0418(8) 0.0519(10) 0.0322(8) 0.0089(7) 0.0138(6) -0.0070(7)
N1 0.0254(7) 0.0173(7) 0.0186(7) -0.0007(6) 0.0034(5) 0.0006(6)
N27 0.0285(7) 0.0189(7) 0.0208(7) -0.0014(6) 0.0046(6) 0.0000(6)
C4 0.0178(7) 0.0193(8) 0.0208(8) -0.0005(7) 0.0000(6) 0.0017(6)
C5 0.0203(8) 0.0224(9) 0.0221(8) -0.0016(7) 0.0010(6) 0.0017(7)
C3 0.0208(8) 0.0186(8) 0.0240(9) -0.0020(7) 0.0030(7) -0.0007(6)
C35 0.0196(8) 0.0228(9) 0.0225(9) 0.0001(7) 0.0015(6) 0.0004(7)
C9 0.0202(8) 0.0193(9) 0.0221(8) 0.0008(7) 0.0006(6) 0.0012(6)
C10 0.0211(8) 0.0181(9) 0.0238(9) -0.0002(7) 0.0006(6) 0.0015(7)
C30 0.0175(8) 0.0250(9) 0.0224(9) -0.0010(7) 0.0012(6) 0.0003(7)
C31 0.0203(8) 0.0268(9) 0.0242(9) -0.0034(7) 0.0018(7) -0.0010(7)
C2 0.0220(8) 0.0166(8) 0.0247(9) -0.0011(7) 0.0027(7) 0.0012(6)
C29 0.0212(8) 0.0192(9) 0.0254(9) -0.0044(7) 0.0036(7) -0.0005(7)
C11 0.0286(9) 0.0174(8) 0.0203(8) -0.0011(7) 0.0041(7) -0.0003(7)
C46 0.0293(9) 0.0174(8) 0.0206(9) -0.0033(7) 0.0034(7) -0.0034(7)
C36 0.0241(8) 0.0199(9) 0.0228(9) 0.0011(7) 0.0000(7) -0.0001(7)
C38 0.0216(8) 0.0371(11) 0.0228(9) -0.0063(8) 0.0027(7) 0.0036(8)
C15 0.0302(9) 0.0235(9) 0.0196(8) 0.0009(7) 0.0006(7) -0.0017(7)
C41 0.0327(9) 0.0277(10) 0.0252(9) -0.0058(8) 0.0053(7) -0.0011(8)
C28 0.0232(8) 0.0186(9) 0.0232(9) -0.0001(7) 0.0020(7) 0.0002(7)
C45 0.0278(9) 0.0178(9) 0.0227(9) -0.0008(7) 0.0045(7) 0.0002(7)
C16 0.0265(8) 0.0168(8) 0.0236(9) -0.0002(7) 0.0046(7) -0.0010(7)
C20 0.0361(10) 0.0188(9) 0.0244(9) -0.0018(7) 0.0087(8) -0.0035(7)
C6 0.0272(9) 0.0274(10) 0.0215(9) 0.0005(7) 0.0053(7) 0.0027(7)
C19 0.0321(9) 0.0192(9) 0.0224(9) 0.0007(7) 0.0061(7) 0.0003(7)
C8 0.0282(9) 0.0197(9) 0.0278(9) 0.0010(7) 0.0024(7) -0.0001(7)
C37 0.0289(9) 0.0196(9) 0.0263(9) -0.0007(7) 0.0063(7) 0.0004(7)
C25 0.0297(9) 0.0312(10) 0.0223(9) -0.0075(8) 0.0048(7) -0.0002(8)
C42 0.0279(9) 0.0212(9) 0.0271(9) -0.0011(7) 0.0054(7) -0.0029(7)
C12 0.0290(9) 0.0303(10) 0.0240(9) -0.0018(8) 0.0010(7) 0.0057(8)
C34 0.0267(9) 0.0243(9) 0.0301(10) 0.0015(8) 0.0036(7) -0.0030(7)
C14 0.0376(10) 0.0283(10) 0.0212(9) -0.0021(8) 0.0070(7) 0.0010(8)
C7 0.0302(9) 0.0254(10) 0.0284(10) 0.0060(8) 0.0066(7) -0.0007(8)
C33 0.0307(9) 0.0310(10) 0.0314(10) 0.0064(8) 0.0085(8) -0.0053(8)
C32 0.0270(9) 0.0370(11) 0.0230(9) 0.0004(8) 0.0072(7) -0.0011(8)
C51 0.0278(9) 0.0393(11) 0.0246(9) -0.0102(8) 0.0081(7) -0.0019(8)
C18 0.0299(9) 0.0251(10) 0.0331(10) -0.0002(8) -0.0037(8) 0.0039(8)
C39 0.0288(9) 0.0301(10) 0.0384(11) -0.0030(9) 0.0089(8) 0.0030(8)
C40 0.0377(10) 0.0320(11) 0.0318(10) -0.0065(9) 0.0143(8) 0.0005(8)
C13 0.0325(10) 0.0368(11) 0.0275(10) -0.0037(8) 0.0062(8) 0.0098(8)
C48 0.0263(10) 0.0588(15) 0.0309(10) 0.0025(10) 0.0057(8) -0.0093(9)
C22 0.0286(10) 0.0318(11) 0.0544(13) 0.0074(10) 0.0094(9) -0.0008(8)
C44 0.0338(10) 0.0401(12) 0.0322(11) 0.0008(9) -0.0002(8) -0.0008(9)

loop_
_atom_type_symbol
_atom_type_description
_atom_type_scat_dispersion_real
_atom_type_scat_dispersion_imag
_atom_type_scat_source
C C 0.0181 0.0091 'International Tables Vol C Tables 4.2.6.8 and 6.1.1.4'
H H 0.0000 0.0000 'International Tables Vol C Tables 4.2.6.8 and 6.1.1.4'
N N 0.0311 0.0180 'International Tables Vol C Tables 4.2.6.8 and 6.1.1.4'
O O 0.0492 0.0322 'International Tables Vol C Tables 4.2.6.8 and 6.1.1.4'
S S 0.3331 0.5567 'International Tables Vol C Tables 4.2.6.8 and 6.1.1.4'

loop_
_geom_angle_atom_site_label_1
_geom_angle_atom_site_label_2
_geom_angle_atom_site_label_3
_geom_angle
_geom_angle_site_symmetry_1
_geom_angle_site_symmetry_3
_geom_angle_publ_flag
C16 S17 C18 103.26(9) . . ?
C42 S43 C44 102.17(9) . . ?
C5 O24 C25 116.59(14) . . ?
C46 O47 C48 115.68(14) . . ?
C31 O50 C51 116.95(15) . . ?
C20 O21 C22 116.09(15) . . ?
C10 N1 C2 123.20(14) . . ?
C10 N1 C11 115.89(14) . . ?
C2 N1 C11 120.85(14) . . ?
C36 N27 C28 122.89(15) . . ?
C36 N27 C37 116.74(15) . . ?
C28 N27 C37 120.35(15) . . ?
C5 C4 C3 121.85(16) . . ?
C9 C4 C5 118.36(16) . . ?
C9 C4 C3 119.78(16) . . ?
O24 C5 C4 114.81(15) . . ?
O24 C5 C6 124.82(16) . . ?
C6 C5 C4 120.35(17) . . ?
C4 C3 H3 119.7 . . ?
C2 C3 C4 120.65(16) . . ?
C2 C3 H3 119.7 . . ?
C30 C35 C36 119.87(16) . . ?
C34 C35 C30 121.06(16) . . ?
C34 C35 C36 119.06(17) . . ?
C4 C9 C10 120.12(16) . . ?
C8 C9 C4 120.90(16) . . ?
C8 C9 C10 118.96(16) . . ?
O26 C10 N1 120.12(16) . . ?
O26 C10 C9 123.88(16) . . ?
N1 C10 C9 115.99(15) . . ?
C35 C30 C31 118.26(16) . . ?
C35 C30 C29 119.64(16) . . ?
C31 C30 C29 122.09(17) . . ?
O50 C31 C30 114.60(16) . . ?
O50 C31 C32 125.11(16) . . ?
C32 C31 C30 120.29(17) . . ?
N1 C2 C19 117.42(15) . . ?
C3 C2 N1 120.20(16) . . ?
C3 C2 C19 122.36(16) . . ?
C30 C29 H29 119.6 . . ?
C28 C29 C30 120.81(16) . . ?
C28 C29 H29 119.6 . . ?
C16 C11 N1 119.13(15) . . ?
C12 C11 N1 119.97(16) . . ?
C12 C11 C16 120.85(16) . . ?
O47 C46 C45 110.24(14) . . ?
O49 C46 O47 124.27(16) . . ?
O49 C46 C45 125.46(16) . . ?
O52 C36 N27 119.94(16) . . ?
O52 C36 C35 123.69(16) . . ?
N27 C36 C35 116.35(15) . . ?
C37 C38 H38 120.4 . . ?
C39 C38 H38 120.4 . . ?
C39 C38 C37 119.26(17) . . ?
C16 C15 H15 119.9 . . ?
C14 C15 H15 119.9 . . ?
C14 C15 C16 120.15(17) . . ?
C42 C41 H41 119.9 . . ?
C40 C41 H41 119.9 . . ?
C40 C41 C42 120.23(18) . . ?
N27 C28 C45 116.93(15) . . ?
C29 C28 N27 120.25(16) . . ?
C29 C28 C45 122.82(16) . . ?
C46 C45 H45A 108.8 . . ?
C46 C45 H45B 108.8 . . ?
C28 C45 C46 113.94(15) . . ?
C28 C45 H45A 108.8 . . ?
C28 C45 H45B 108.8 . . ?
H45A C45 H45B 107.7 . . ?
C11 C16 S17 117.49(13) . . ?
C15 C16 S17 123.79(14) . . ?
C15 C16 C11 118.71(16) . . ?
O21 C20 C19 112.88(15) . . ?
O23 C20 O21 123.54(17) . . ?
O23 C20 C19 123.54(18) . . ?
C5 C6 H6 120.0 . . ?
C5 C6 C7 120.05(17) . . ?
C7 C6 H6 120.0 . . ?
C2 C19 C20 115.83(15) . . ?
C2 C19 H19A 108.3 . . ?
C2 C19 H19B 108.3 . . ?
C20 C19 H19A 108.3 . . ?
C20 C19 H19B 108.3 . . ?
H19A C19 H19B 107.4 . . ?
C9 C8 H8 120.3 . . ?
C7 C8 C9 119.41(17) . . ?
C7 C8 H8 120.3 . . ?
C38 C37 N27 119.60(16) . . ?
C42 C37 N27 119.26(16) . . ?
C42 C37 C38 121.12(16) . . ?
O24 C25 H25A 109.5 . . ?
O24 C25 H25B 109.5 . . ?
O24 C25 H25C 109.5 . . ?
H25A C25 H25B 109.5 . . ?
H25A C25 H25C 109.5 . . ?
H25B C25 H25C 109.5 . . ?
C41 C42 S43 124.21(15) . . ?
C41 C42 C37 118.84(17) . . ?
C37 C42 S43 116.94(14) . . ?
C11 C12 H12 119.9 . . ?
C11 C12 C13 120.14(17) . . ?
C13 C12 H12 119.9 . . ?
C35 C34 H34 120.4 . . ?
C33 C34 C35 119.12(18) . . ?
C33 C34 H34 120.4 . . ?
C15 C14 H14 119.7 . . ?
C15 C14 C13 120.68(17) . . ?
C13 C14 H14 119.7 . . ?
C6 C7 H7 119.6 . . ?
C8 C7 C6 120.88(17) . . ?
C8 C7 H7 119.6 . . ?
C34 C33 H33 119.5 . . ?
C34 C33 C32 121.10(18) . . ?
C32 C33 H33 119.5 . . ?
C31 C32 C33 120.12(17) . . ?
C31 C32 H32 119.9 . . ?
C33 C32 H32 119.9 . . ?
O50 C51 H51A 109.5 . . ?
O50 C51 H51B 109.5 . . ?
O50 C51 H51C 109.5 . . ?
H51A C51 H51B 109.5 . . ?
H51A C51 H51C 109.5 . . ?
H51B C51 H51C 109.5 . . ?
S17 C18 H18A 109.5 . . ?
S17 C18 H18B 109.5 . . ?
S17 C18 H18C 109.5 . . ?
H18A C18 H18B 109.5 . . ?
H18A C18 H18C 109.5 . . ?
H18B C18 H18C 109.5 . . ?
C38 C39 H39 120.2 . . ?
C40 C39 C38 119.69(18) . . ?
C40 C39 H39 120.2 . . ?
C41 C40 H40 119.6 . . ?
C39 C40 C41 120.70(18) . . ?
C39 C40 H40 119.6 . . ?
C12 C13 H13 120.3 . . ?
C14 C13 C12 119.44(17) . . ?
C14 C13 H13 120.3 . . ?
O47 C48 H48A 109.5 . . ?
O47 C48 H48B 109.5 . . ?
O47 C48 H48C 109.5 . . ?
H48A C48 H48B 109.5 . . ?
H48A C48 H48C 109.5 . . ?
H48B C48 H48C 109.5 . . ?
O21 C22 H22A 109.5 . . ?
O21 C22 H22B 109.5 . . ?
O21 C22 H22C 109.5 . . ?
H22A C22 H22B 109.5 . . ?
H22A C22 H22C 109.5 . . ?
H22B C22 H22C 109.5 . . ?
S43 C44 H44A 109.5 . . ?
S43 C44 H44B 109.5 . . ?
S43 C44 H44C 109.5 . . ?
H44A C44 H44B 109.5 . . ?
H44A C44 H44C 109.5 . . ?
H44B C44 H44C 109.5 . . ?

loop_
_geom_bond_atom_site_label_1
_geom_bond_atom_site_label_2
_geom_bond_distance
_geom_bond_site_symmetry_2
_geom_bond_publ_flag
S17 C16 1.7685(18) . ?
S17 C18 1.8013(19) . ?
S43 C42 1.7665(18) . ?
S43 C44 1.799(2) . ?
O24 C5 1.366(2) . ?
O24 C25 1.424(2) . ?
O47 C46 1.339(2) . ?
O47 C48 1.448(2) . ?
O50 C31 1.364(2) . ?
O50 C51 1.427(2) . ?
O26 C10 1.230(2) . ?
O52 C36 1.233(2) . ?
O21 C20 1.340(2) . ?
O21 C22 1.452(2) . ?
O49 C46 1.206(2) . ?
O23 C20 1.202(2) . ?
N1 C10 1.403(2) . ?
N1 C2 1.409(2) . ?
N1 C11 1.445(2) . ?
N27 C36 1.398(2) . ?
N27 C28 1.409(2) . ?
N27 C37 1.453(2) . ?
C4 C5 1.418(2) . ?
C4 C3 1.438(2) . ?
C4 C9 1.403(2) . ?
C5 C6 1.377(3) . ?
C3 H3 0.9300 . ?
C3 C2 1.343(2) . ?
C35 C30 1.406(3) . ?
C35 C36 1.471(2) . ?
C35 C34 1.402(3) . ?
C9 C10 1.465(2) . ?
C9 C8 1.403(2) . ?
C30 C31 1.421(2) . ?
C30 C29 1.434(2) . ?
C31 C32 1.375(3) . ?
C2 C19 1.501(2) . ?
C29 H29 0.9300 . ?
C29 C28 1.347(2) . ?
C11 C16 1.398(2) . ?
C11 C12 1.382(3) . ?
C46 C45 1.514(2) . ?
C38 H38 0.9300 . ?
C38 C37 1.396(2) . ?
C38 C39 1.394(3) . ?
C15 H15 0.9300 . ?
C15 C16 1.397(2) . ?
C15 C14 1.387(3) . ?
C41 H41 0.9300 . ?
C41 C42 1.393(3) . ?
C41 C40 1.389(3) . ?
C28 C45 1.499(2) . ?
C45 H45A 0.9700 . ?
C45 H45B 0.9700 . ?
C20 C19 1.511(3) . ?
C6 H6 0.9300 . ?
C6 C7 1.404(3) . ?
C19 H19A 0.9700 . ?
C19 H19B 0.9700 . ?
C8 H8 0.9300 . ?
C8 C7 1.371(3) . ?
C37 C42 1.395(3) . ?
C25 H25A 0.9600 . ?
C25 H25B 0.9600 . ?
C25 H25C 0.9600 . ?
C12 H12 0.9300 . ?
C12 C13 1.389(3) . ?
C34 H34 0.9300 . ?
C34 C33 1.375(3) . ?
C14 H14 0.9300 . ?
C14 C13 1.388(3) . ?
C7 H7 0.9300 . ?
C33 H33 0.9300 . ?
C33 C32 1.402(3) . ?
C32 H32 0.9300 . ?
C51 H51A 0.9600 . ?
C51 H51B 0.9600 . ?
C51 H51C 0.9600 . ?
C18 H18A 0.9600 . ?
C18 H18B 0.9600 . ?
C18 H18C 0.9600 . ?
C39 H39 0.9300 . ?
C39 C40 1.388(3) . ?
C40 H40 0.9300 . ?
C13 H13 0.9300 . ?
C48 H48A 0.9600 . ?
C48 H48B 0.9600 . ?
C48 H48C 0.9600 . ?
C22 H22A 0.9600 . ?
C22 H22B 0.9600 . ?
C22 H22C 0.9600 . ?
C44 H44A 0.9600 . ?
C44 H44B 0.9600 . ?
C44 H44C 0.9600 . ?
